data_4512690
loop_
_publ_author_name
'Manna, Paulami'
'Das, Samar K.'

_publ_section_title
;
 Perceptive Approach in Assessing Rigidity versus Flexibility in the
 Construction of Diverse Metal--Organic Coordination Networks: Synthesis,
 Structure, and Magnetism
;
_journal_issue 3
_journal_name_full 'Crystal Growth &amp; Design'
_journal_page_first 1407
_journal_paper_doi 10.1021/cg501787m
_journal_volume 15
_journal_year 2015
_chemical_formula_moiety 'C42 H38 Co2 N4 O8'
_chemical_formula_sum 'C42 H38 Co2 N4 O8'
_chemical_formula_weight 844.62
_chemical_name_systematic
; 
 ? 
;
_space_group_IT_number 2
_symmetry_cell_setting triclinic
_symmetry_space_group_name_Hall '-P 1'
_symmetry_space_group_name_H-M 'P -1'
_atom_sites_solution_hydrogens geom
_atom_sites_solution_primary direct
_atom_sites_solution_secondary difmap
_audit_creation_method SHELXL-97
_cell_angle_alpha 114.793(4)
_cell_angle_beta 95.386(4)
_cell_angle_gamma 102.565(4)
_cell_formula_units_Z 2
_cell_length_a 12.046(3)
_cell_length_b 12.344(3)
_cell_length_c 14.451(3)
_cell_measurement_reflns_used 7245
_cell_measurement_temperature 293(2)
_cell_measurement_theta_max 0.00
_cell_measurement_theta_min 0.00
_cell_volume 1862.0(8)
_computing_cell_refinement 'Bruker SMART'
_computing_data_collection 'Bruker SMART'
_computing_data_reduction 'Bruker SAINT'
_computing_molecular_graphics 'Bruker SHELXTL'
_computing_publication_material 'Bruker SHELXTL'
_computing_structure_refinement 'SHELXL-97 (Sheldrick, 1997)'
_computing_structure_solution 'SHELXS-97 (Sheldrick, 1990)'
_diffrn_ambient_temperature 293(2)
_diffrn_measured_fraction_theta_full 0.982
_diffrn_measured_fraction_theta_max 0.982
_diffrn_measurement_device_type 'CCD area detector'
_diffrn_measurement_method 'phi and omega scans'
_diffrn_radiation_monochromator graphite
_diffrn_radiation_source 'fine-focus sealed tube'
_diffrn_radiation_type MoK\a
_diffrn_radiation_wavelength 0.71073
_diffrn_reflns_av_R_equivalents 0.0294
_diffrn_reflns_av_sigmaI/netI 0.0346
_diffrn_reflns_limit_h_max 14
_diffrn_reflns_limit_h_min -14
_diffrn_reflns_limit_k_max 14
_diffrn_reflns_limit_k_min -14
_diffrn_reflns_limit_l_max 17
_diffrn_reflns_limit_l_min -17
_diffrn_reflns_number 17945
_diffrn_reflns_theta_full 25.12
_diffrn_reflns_theta_max 25.12
_diffrn_reflns_theta_min 1.59
_exptl_absorpt_coefficient_mu 0.952
_exptl_absorpt_correction_T_max 0.00
_exptl_absorpt_correction_T_min 0.00
_exptl_absorpt_correction_type multi-scan
_exptl_crystal_colour red
_exptl_crystal_density_diffrn 1.506
_exptl_crystal_density_method 'not measured'
_exptl_crystal_description block
_exptl_crystal_F_000 872
_refine_diff_density_max 0.722
_refine_diff_density_min -0.596
_refine_diff_density_rms 0.072
_refine_ls_extinction_method none
_refine_ls_goodness_of_fit_ref 1.211
_refine_ls_hydrogen_treatment mixed
_refine_ls_matrix_type full
_refine_ls_number_parameters 505
_refine_ls_number_reflns 6543
_refine_ls_number_restraints 0
_refine_ls_restrained_S_all 1.211
_refine_ls_R_factor_all 0.0638
_refine_ls_R_factor_gt 0.0595
_refine_ls_shift/su_max 0.001
_refine_ls_shift/su_mean 0.000
_refine_ls_structure_factor_coef Fsqd
_refine_ls_weighting_details 'calc w=1/[\s^2^(Fo^2^)+(0.0467P)^2^+2.9004P] where P=(Fo^2^+2Fc^2^)/3'
_refine_ls_weighting_scheme calc
_refine_ls_wR_factor_gt 0.1328
_refine_ls_wR_factor_ref 0.1351
_reflns_number_gt 6127
_reflns_number_total 6543
_reflns_threshold_expression >2sigma(I)
_cod_data_source_file cg501787m_si_002.cif
_cod_data_source_block Compound-4
_cod_depositor_comments
;
The following automatic conversions were performed:

'_symmetry_cell_setting' value 'Triclinic' changed to 'triclinic'
according to
/usr/data/users/saulius/crontab/automatic-downloads/rss-feeds/ACS/lib/dictionaries/cif_core.dic
dictionary named 'cif_core.dic' version 2.4.2 from 2011-04-26.

Automatic conversion script
Id: cif_fix_values 3008 2015-01-20 13:52:24Z robertas 

 Adding full bibliography for 4512687--4512690.cif.
;
_cod_original_sg_symbol_H-M P-1
_cod_database_code 4512690

loop_
_symmetry_equiv_pos_as_xyz
'x, y, z'
'-x, -y, -z'

loop_
_atom_site_label
_atom_site_type_symbol
_atom_site_fract_x
_atom_site_fract_y
_atom_site_fract_z
_atom_site_U_iso_or_equiv
_atom_site_adp_type
_atom_site_occupancy
_atom_site_symmetry_multiplicity
_atom_site_calc_flag
_atom_site_refinement_flags
Co1 Co 0.37382(4) 1.01762(5) 0.50973(4) 0.03306(16) Uani 1 1 d .
Co2 Co -0.07820(5) 1.10526(5) 0.05441(4) 0.03315(16) Uani 1 1 d .
O1 O 0.3199(3) 1.1240(3) 0.4513(2) 0.0475(8) Uani 1 1 d .
O2 O 0.5005(3) 1.1253(3) 0.4395(2) 0.0523(8) Uani 1 1 d .
O3 O 0.3617(2) 0.8701(3) 0.3765(2) 0.0382(7) Uani 1 1 d .
O4 O 0.4617(2) 1.1320(2) 0.65524(19) 0.0309(6) Uani 1 1 d .
O5 O 0.1025(3) 1.0427(3) 0.0834(2) 0.0527(8) Uani 1 1 d .
O6 O 0.0773(3) 1.2271(3) 0.1487(3) 0.0588(9) Uani 1 1 d .
O8 O 0.2036(2) 0.8105(3) -0.0525(2) 0.0403(7) Uani 1 1 d .
O7 O 0.0716(3) 0.7810(3) 0.0343(3) 0.0502(8) Uani 1 1 d .
N1 N 0.2303(3) 0.9153(3) 0.5351(2) 0.0312(7) Uani 1 1 d .
N4 N 0.1415(3) -0.0109(3) 0.8654(3) 0.0364(8) Uani 1 1 d .
N2 N 0.1388(3) 0.7614(3) 0.5640(3) 0.0332(7) Uani 1 1 d .
N3 N 0.1751(3) 0.1191(3) 0.7974(2) 0.0304(7) Uani 1 1 d .
C13 C 0.4290(3) 0.8312(3) 0.3174(3) 0.0275(8) Uani 1 1 d .
C20 C 0.2325(3) 0.6991(3) 0.0464(3) 0.0270(8) Uani 1 1 d .
C23 C 0.1639(3) 0.7657(4) 0.0065(3) 0.0325(9) Uani 1 1 d .
C2 C 0.4021(3) 1.2028(4) 0.3387(3) 0.0339(9) Uani 1 1 d .
C14 C 0.3704(3) 0.7340(3) 0.2057(3) 0.0266(8) Uani 1 1 d .
C24 C 0.2989(3) 0.7936(3) 0.1573(3) 0.0264(8) Uani 1 1 d .
H24A H 0.2441 0.8229 0.2000 0.032 Uiso 1 1 calc R
H24B H 0.3503 0.8646 0.1554 0.032 Uiso 1 1 calc R
C26 C 0.0630(3) 0.8297(4) 0.5638(3) 0.0383(9) Uani 1 1 d .
H26 H -0.0126 0.8148 0.5745 0.046 Uiso 1 1 calc R
C37 C 0.1593(3) 0.2066(3) 0.7601(3) 0.0303(8) Uani 1 1 d .
C22 C 0.1512(3) 0.5879(4) 0.0509(3) 0.0334(9) Uani 1 1 d .
H22A H 0.1087 0.5276 -0.0189 0.040 Uiso 1 1 calc R
H22B H 0.0953 0.6158 0.0928 0.040 Uiso 1 1 calc R
C40 C 0.2639(3) 0.0633(4) 0.7866(3) 0.0333(9) Uani 1 1 d .
H40 H 0.3266 0.0776 0.7561 0.040 Uiso 1 1 calc R
C31 C 0.1235(3) 0.4713(4) 0.6486(3) 0.0331(9) Uani 1 1 d .
C27 C 0.2386(3) 0.8167(4) 0.5461(3) 0.0343(9) Uani 1 1 d .
H27 H 0.3045 0.7887 0.5422 0.041 Uiso 1 1 calc R
C42 C 0.1036(4) 0.0706(4) 0.8456(3) 0.0368(9) Uani 1 1 d .
H42 H 0.0363 0.0922 0.8625 0.044 Uiso 1 1 calc R
C41 C 0.2422(3) -0.0152(4) 0.8284(3) 0.0349(9) Uani 1 1 d .
H41 H 0.2884 -0.0652 0.8320 0.042 Uiso 1 1 calc R
C36 C 0.2422(4) 0.2478(4) 0.7133(3) 0.0391(10) Uani 1 1 d .
H36 H 0.3073 0.2184 0.7061 0.047 Uiso 1 1 calc R
C34 C 0.1330(3) 0.3774(4) 0.6852(3) 0.0320(8) Uani 1 1 d .
C19 C 0.3207(3) 0.6538(4) -0.0202(3) 0.0335(9) Uani 1 1 d .
H19A H 0.2800 0.5946 -0.0908 0.040 Uiso 1 1 calc R
H19B H 0.3731 0.7238 -0.0228 0.040 Uiso 1 1 calc R
C9 C 0.2776(3) 1.1542(3) 0.2756(3) 0.0301(8) Uani 1 1 d .
H9A H 0.2246 1.1756 0.3225 0.036 Uiso 1 1 calc R
H9B H 0.2566 1.0642 0.2367 0.036 Uiso 1 1 calc R
C35 C 0.2288(4) 0.3319(4) 0.6772(3) 0.0400(10) Uani 1 1 d .
H35 H 0.2859 0.3591 0.6465 0.048 Uiso 1 1 calc R
C1 C 0.4097(4) 1.1484(4) 0.4154(3) 0.0399(10) Uani 1 1 d .
C28 C 0.1263(3) 0.6587(4) 0.5885(3) 0.0336(9) Uani 1 1 d .
C21 C 0.4563(3) 0.6878(4) 0.1373(3) 0.0333(9) Uani 1 1 d .
H21A H 0.5018 0.6500 0.1673 0.040 Uiso 1 1 calc R
H21B H 0.5092 0.7577 0.1350 0.040 Uiso 1 1 calc R
C32 C 0.0721(4) 0.5649(4) 0.6981(3) 0.0404(10) Uani 1 1 d .
H32 H 0.0360 0.5646 0.7522 0.049 Uiso 1 1 calc R
C15 C 0.2869(3) 0.6228(4) 0.2086(3) 0.0337(9) Uani 1 1 d .
H15A H 0.2319 0.6514 0.2513 0.040 Uiso 1 1 calc R
H15B H 0.3306 0.5846 0.2397 0.040 Uiso 1 1 calc R
C11 C 0.3490(4) 1.1726(4) 0.1249(3) 0.0407(10) Uani 1 1 d .
H11A H 0.3277 1.0826 0.0861 0.049 Uiso 1 1 calc R
H11B H 0.3423 1.2062 0.0755 0.049 Uiso 1 1 calc R
C8 C 0.2659(3) 1.2107(3) 0.1995(3) 0.0323(9) Uani 1 1 d .
C29 C 0.1730(4) 0.5642(4) 0.5349(3) 0.0395(10) Uani 1 1 d .
H29 H 0.2056 0.5628 0.4787 0.047 Uiso 1 1 calc R
C33 C 0.0732(4) 0.6587(4) 0.6689(3) 0.0381(9) Uani 1 1 d .
H33 H 0.0386 0.7207 0.7032 0.046 Uiso 1 1 calc R
C38 C 0.0628(4) 0.2497(4) 0.7688(4) 0.0442(11) Uani 1 1 d .
H38 H 0.0057 0.2218 0.7992 0.053 Uiso 1 1 calc R
C18 C 0.3907(3) 0.5921(4) 0.0265(3) 0.0357(9) Uani 1 1 d .
C30 C 0.1716(4) 0.4714(4) 0.5647(3) 0.0390(10) Uani 1 1 d .
H30 H 0.2034 0.4078 0.5280 0.047 Uiso 1 1 calc R
C39 C 0.0509(4) 0.3344(4) 0.7321(4) 0.0449(11) Uani 1 1 d .
H39 H -0.0144 0.3635 0.7392 0.054 Uiso 1 1 calc R
C12 C 0.1413(4) 1.1583(4) 0.1394(3) 0.0369(9) Uani 1 1 d .
C3 C 0.4847(4) 1.1672(4) 0.2635(3) 0.0427(10) Uani 1 1 d .
H3A H 0.5641 1.1986 0.3029 0.051 Uiso 1 1 calc R
H3B H 0.4660 1.0772 0.2258 0.051 Uiso 1 1 calc R
C16 C 0.2210(4) 0.5265(4) 0.0981(3) 0.0373(9) Uani 1 1 d .
C25 C 0.1199(3) 0.9224(4) 0.5451(3) 0.0352(9) Uani 1 1 d .
H25 H 0.0887 0.9827 0.5397 0.042 Uiso 1 1 calc R
C17 C 0.3078(4) 0.4826(4) 0.0308(3) 0.0457(11) Uani 1 1 d .
H17A H 0.3519 0.4427 0.0594 0.055 Uiso 1 1 calc R
H17B H 0.2662 0.4220 -0.0392 0.055 Uiso 1 1 calc R
C4 C 0.4745(4) 1.2209(5) 0.1858(4) 0.0488(12) Uani 1 1 d .
C5 C 0.5075(4) 1.3622(5) 0.2468(4) 0.0679(17) Uani 1 1 d .
H5A H 0.5021 1.3980 0.1989 0.081 Uiso 1 1 calc R
H5B H 0.5872 1.3933 0.2854 0.081 Uiso 1 1 calc R
C7 C 0.3009(5) 1.3518(4) 0.2612(4) 0.0538(12) Uani 1 1 d .
H7A H 0.2496 1.3761 0.3093 0.065 Uiso 1 1 calc R
H7B H 0.2927 1.3880 0.2138 0.065 Uiso 1 1 calc R
C6 C 0.4270(5) 1.4016(4) 0.3222(4) 0.0596(15) Uani 1 1 d .
C10 C 0.4354(4) 1.3458(4) 0.3987(4) 0.0511(12) Uani 1 1 d .
H10A H 0.3836 1.3705 0.4462 0.061 Uiso 1 1 calc R
H10B H 0.5141 1.3773 0.4395 0.061 Uiso 1 1 calc R

loop_
_atom_site_aniso_label
_atom_site_aniso_U_11
_atom_site_aniso_U_22
_atom_site_aniso_U_33
_atom_site_aniso_U_23
_atom_site_aniso_U_13
_atom_site_aniso_U_12
Co1 0.0293(3) 0.0388(3) 0.0225(3) 0.0106(2) 0.0055(2) 0.0002(2)
Co2 0.0386(3) 0.0422(3) 0.0326(3) 0.0240(3) 0.0129(2) 0.0213(2)
O1 0.0470(18) 0.062(2) 0.0434(18) 0.0343(16) 0.0137(14) 0.0107(15)
O2 0.0381(17) 0.072(2) 0.053(2) 0.0430(18) -0.0047(14) 0.0016(15)
O3 0.0321(15) 0.0484(17) 0.0247(14) 0.0084(13) 0.0082(12) 0.0095(13)
O4 0.0270(14) 0.0361(15) 0.0229(13) 0.0094(11) 0.0004(11) 0.0065(11)
O5 0.0424(17) 0.056(2) 0.0318(16) 0.0050(15) 0.0023(13) -0.0052(15)
O6 0.0409(18) 0.077(2) 0.082(3) 0.055(2) 0.0089(17) 0.0238(17)
O8 0.0449(17) 0.0567(18) 0.0433(17) 0.0350(15) 0.0192(14) 0.0302(14)
O7 0.0483(18) 0.078(2) 0.062(2) 0.0509(19) 0.0281(16) 0.0434(17)
N1 0.0311(17) 0.0351(18) 0.0288(17) 0.0166(15) 0.0081(14) 0.0067(14)
N4 0.044(2) 0.045(2) 0.0376(19) 0.0286(17) 0.0183(16) 0.0223(16)
N2 0.0320(17) 0.0353(18) 0.0350(18) 0.0191(15) 0.0085(14) 0.0073(14)
N3 0.0331(17) 0.0350(18) 0.0281(17) 0.0171(14) 0.0100(14) 0.0117(14)
C13 0.0275(19) 0.0285(19) 0.0284(19) 0.0162(16) 0.0036(16) 0.0057(15)
C20 0.0257(18) 0.0301(19) 0.0278(19) 0.0143(16) 0.0046(15) 0.0109(15)
C23 0.033(2) 0.039(2) 0.027(2) 0.0128(18) 0.0074(16) 0.0163(17)
C2 0.034(2) 0.038(2) 0.026(2) 0.0176(18) -0.0019(16) 0.0012(17)
C14 0.0254(18) 0.0303(19) 0.0242(18) 0.0128(16) 0.0030(15) 0.0079(15)
C24 0.0269(18) 0.0248(18) 0.0283(19) 0.0127(16) 0.0071(15) 0.0070(15)
C26 0.027(2) 0.041(2) 0.048(3) 0.021(2) 0.0082(18) 0.0086(17)
C37 0.036(2) 0.030(2) 0.0265(19) 0.0138(16) 0.0093(16) 0.0099(16)
C22 0.029(2) 0.032(2) 0.032(2) 0.0110(17) 0.0012(16) 0.0034(16)
C40 0.030(2) 0.041(2) 0.035(2) 0.0192(19) 0.0103(17) 0.0140(17)
C31 0.032(2) 0.034(2) 0.032(2) 0.0154(18) 0.0057(17) 0.0084(17)
C27 0.031(2) 0.040(2) 0.038(2) 0.0210(19) 0.0102(17) 0.0124(17)
C42 0.040(2) 0.046(2) 0.040(2) 0.027(2) 0.0206(19) 0.0220(19)
C41 0.035(2) 0.044(2) 0.036(2) 0.0229(19) 0.0095(17) 0.0205(18)
C36 0.033(2) 0.043(2) 0.051(3) 0.026(2) 0.0166(19) 0.0155(18)
C34 0.034(2) 0.032(2) 0.028(2) 0.0144(17) 0.0051(16) 0.0064(17)
C19 0.033(2) 0.041(2) 0.0237(19) 0.0104(17) 0.0066(16) 0.0135(18)
C9 0.034(2) 0.030(2) 0.0238(19) 0.0107(16) 0.0070(16) 0.0056(16)
C35 0.038(2) 0.043(2) 0.050(3) 0.030(2) 0.018(2) 0.0093(19)
C1 0.039(2) 0.041(2) 0.033(2) 0.0181(19) -0.0023(18) 0.0000(19)
C28 0.032(2) 0.034(2) 0.036(2) 0.0189(18) 0.0060(17) 0.0080(17)
C21 0.030(2) 0.042(2) 0.029(2) 0.0151(18) 0.0053(16) 0.0163(17)
C32 0.047(3) 0.044(2) 0.038(2) 0.024(2) 0.0162(19) 0.013(2)
C15 0.038(2) 0.034(2) 0.036(2) 0.0207(18) 0.0064(17) 0.0126(17)
C11 0.039(2) 0.053(3) 0.036(2) 0.029(2) 0.0066(18) 0.009(2)
C8 0.034(2) 0.030(2) 0.030(2) 0.0141(17) 0.0030(16) 0.0055(16)
C29 0.046(2) 0.044(2) 0.035(2) 0.022(2) 0.0176(19) 0.013(2)
C33 0.044(2) 0.035(2) 0.040(2) 0.0185(19) 0.0153(19) 0.0164(19)
C38 0.043(2) 0.059(3) 0.055(3) 0.042(2) 0.026(2) 0.022(2)
C18 0.038(2) 0.038(2) 0.031(2) 0.0112(18) 0.0037(17) 0.0203(18)
C30 0.048(2) 0.038(2) 0.038(2) 0.0195(19) 0.0155(19) 0.0174(19)
C39 0.044(2) 0.059(3) 0.056(3) 0.040(2) 0.024(2) 0.028(2)
C12 0.036(2) 0.052(3) 0.028(2) 0.024(2) 0.0086(17) 0.010(2)
C3 0.031(2) 0.061(3) 0.045(3) 0.033(2) 0.0066(19) 0.009(2)
C16 0.040(2) 0.026(2) 0.043(2) 0.0155(18) 0.0004(18) 0.0059(17)
C25 0.032(2) 0.036(2) 0.042(2) 0.0207(19) 0.0068(17) 0.0109(17)
C17 0.056(3) 0.029(2) 0.041(2) 0.0058(19) -0.007(2) 0.018(2)
C4 0.034(2) 0.072(3) 0.046(3) 0.040(3) 0.0017(19) -0.001(2)
C5 0.052(3) 0.082(4) 0.067(3) 0.056(3) -0.013(3) -0.023(3)
C7 0.074(3) 0.035(2) 0.053(3) 0.022(2) 0.004(2) 0.017(2)
C6 0.075(4) 0.029(2) 0.054(3) 0.018(2) -0.018(3) -0.010(2)
C10 0.053(3) 0.041(3) 0.041(3) 0.015(2) -0.011(2) -0.004(2)

loop_
_atom_type_symbol
_atom_type_description
_atom_type_scat_dispersion_real
_atom_type_scat_dispersion_imag
_atom_type_scat_source
C C 0.0033 0.0016 'International Tables Vol C Tables 4.2.6.8 and 6.1.1.4'
Co Co 0.3494 0.9721 'International Tables Vol C Tables 4.2.6.8 and 6.1.1.4'
N N 0.0061 0.0033 'International Tables Vol C Tables 4.2.6.8 and 6.1.1.4'
O O 0.0106 0.0060 'International Tables Vol C Tables 4.2.6.8 and 6.1.1.4'
H H 0.0000 0.0000 'International Tables Vol C Tables 4.2.6.8 and 6.1.1.4'

loop_
_geom_angle_atom_site_label_1
_geom_angle_atom_site_label_2
_geom_angle_atom_site_label_3
_geom_angle
_geom_angle_site_symmetry_1
_geom_angle_site_symmetry_3
O3 Co1 O4 147.70(11) . .
O3 Co1 O1 98.66(13) . .
O4 Co1 O1 106.74(12) . .
O3 Co1 N1 88.94(12) . .
O4 Co1 N1 101.46(12) . .
O1 Co1 N1 108.09(13) . .
O3 Co1 O2 83.72(12) . .
O4 Co1 O2 92.27(11) . .
O1 Co1 O2 59.26(12) . .
N1 Co1 O2 163.92(11) . .
O5 Co2 O8 109.89(13) 2_575 2_575
O5 Co2 N4 97.45(14) 2_575 2_566
O8 Co2 N4 99.21(12) 2_575 2_566
O5 Co2 O6 127.27(14) 2_575 .
O8 Co2 O6 112.94(13) 2_575 .
N4 Co2 O6 104.45(14) 2_566 .
O5 Co2 O7 86.74(14) 2_575 2_575
O8 Co2 O7 60.90(10) 2_575 2_575
N4 Co2 O7 159.71(12) 2_566 2_575
O6 Co2 O7 88.30(13) . 2_575
C1 O1 Co1 97.0(3) . .
C1 O2 Co1 81.1(2) . .
C13 O3 Co1 136.4(3) . .
C13 O4 Co1 124.5(2) 2_676 .
C12 O5 Co2 149.2(3) . 2_575
C12 O6 Co2 103.0(3) . .
C23 O8 Co2 94.7(2) . 2_575
C23 O7 Co2 84.4(2) . 2_575
C27 N1 C25 105.6(3) . .
C27 N1 Co1 118.2(3) . .
C25 N1 Co1 136.2(3) . .
C42 N4 C41 106.0(3) . .
C42 N4 Co2 129.4(3) . 2_566
C41 N4 Co2 124.4(3) . 2_566
C27 N2 C26 106.8(3) . .
C27 N2 C28 123.4(3) . .
C26 N2 C28 129.5(3) . .
C42 N3 C40 106.5(3) . .
C42 N3 C37 126.9(3) . .
C40 N3 C37 126.5(3) . .
O3 C13 O4 124.1(3) . 2_676
O3 C13 C14 115.8(3) . .
O4 C13 C14 120.1(3) 2_676 .
C23 C20 C22 111.0(3) . .
C23 C20 C24 106.5(3) . .
C22 C20 C24 108.8(3) . .
C23 C20 C19 112.6(3) . .
C22 C20 C19 109.1(3) . .
C24 C20 C19 108.7(3) . .
O7 C23 O8 119.9(3) . .
O7 C23 C20 120.5(3) . .
O8 C23 C20 119.6(3) . .
C1 C2 C9 109.2(3) . .
C1 C2 C3 111.6(3) . .
C9 C2 C3 108.9(3) . .
C1 C2 C10 109.6(3) . .
C9 C2 C10 109.2(3) . .
C3 C2 C10 108.2(4) . .
C13 C14 C21 113.7(3) . .
C13 C14 C15 108.8(3) . .
C21 C14 C15 109.2(3) . .
C13 C14 C24 107.6(3) . .
C21 C14 C24 109.0(3) . .
C15 C14 C24 108.4(3) . .
C20 C24 C14 110.6(3) . .
C20 C24 H24A 109.5 . .
C14 C24 H24A 109.5 . .
C20 C24 H24B 109.5 . .
C14 C24 H24B 109.5 . .
H24A C24 H24B 108.1 . .
C25 C26 N2 106.2(3) . .
C25 C26 H26 126.9 . .
N2 C26 H26 126.9 . .
C38 C37 C36 119.2(4) . .
C38 C37 N3 121.5(3) . .
C36 C37 N3 119.3(3) . .
C20 C22 C16 110.5(3) . .
C20 C22 H22A 109.6 . .
C16 C22 H22A 109.6 . .
C20 C22 H22B 109.6 . .
C16 C22 H22B 109.6 . .
H22A C22 H22B 108.1 . .
C41 C40 N3 106.6(3) . .
C41 C40 H40 126.7 . .
N3 C40 H40 126.7 . .
C32 C31 C30 117.4(4) . .
C32 C31 C34 122.4(4) . .
C30 C31 C34 120.1(4) . .
N1 C27 N2 111.2(3) . .
N1 C27 H27 124.4 . .
N2 C27 H27 124.4 . .
N4 C42 N3 111.2(3) . .
N4 C42 H42 124.4 . .
N3 C42 H42 124.4 . .
C40 C41 N4 109.8(3) . .
C40 C41 H41 125.1 . .
N4 C41 H41 125.1 . .
C35 C36 C37 120.2(4) . .
C35 C36 H36 119.9 . .
C37 C36 H36 119.9 . .
C35 C34 C39 116.6(4) . .
C35 C34 C31 120.5(3) . .
C39 C34 C31 122.8(4) . .
C18 C19 C20 110.1(3) . .
C18 C19 H19A 109.6 . .
C20 C19 H19A 109.6 . .
C18 C19 H19B 109.6 . .
C20 C19 H19B 109.6 . .
H19A C19 H19B 108.1 . .
C2 C9 C8 110.6(3) . .
C2 C9 H9A 109.5 . .
C8 C9 H9A 109.5 . .
C2 C9 H9B 109.5 . .
C8 C9 H9B 109.5 . .
H9A C9 H9B 108.1 . .
C36 C35 C34 122.0(4) . .
C36 C35 H35 119.0 . .
C34 C35 H35 119.0 . .
O2 C1 O1 121.3(4) . .
O2 C1 C2 120.3(4) . .
O1 C1 C2 118.3(4) . .
C29 C28 C33 120.5(4) . .
C29 C28 N2 119.4(4) . .
C33 C28 N2 120.0(4) . .
C14 C21 C18 110.3(3) . .
C14 C21 H21A 109.6 . .
C18 C21 H21A 109.6 . .
C14 C21 H21B 109.6 . .
C18 C21 H21B 109.6 . .
H21A C21 H21B 108.1 . .
C33 C32 C31 121.7(4) . .
C33 C32 H32 119.1 . .
C31 C32 H32 119.1 . .
C14 C15 C16 110.4(3) . .
C14 C15 H15A 109.6 . .
C16 C15 H15A 109.6 . .
C14 C15 H15B 109.6 . .
C16 C15 H15B 109.6 . .
H15A C15 H15B 108.1 . .
C4 C11 C8 110.5(3) . .
C4 C11 H11A 109.6 . .
C8 C11 H11A 109.6 . .
C4 C11 H11B 109.6 . .
C8 C11 H11B 109.6 . .
H11A C11 H11B 108.1 . .
C12 C8 C7 112.2(4) . .
C12 C8 C9 107.8(3) . .
C7 C8 C9 109.0(3) . .
C12 C8 C11 110.3(3) . .
C7 C8 C11 109.3(4) . .
C9 C8 C11 108.1(3) . .
C28 C29 C30 119.9(4) . .
C28 C29 H29 120.1 . .
C30 C29 H29 120.1 . .
C28 C33 C32 119.1(4) . .
C28 C33 H33 120.5 . .
C32 C33 H33 120.5 . .
C37 C38 C39 119.8(4) . .
C37 C38 H38 120.1 . .
C39 C38 H38 120.1 . .
C17 C18 C19 109.3(3) . .
C17 C18 C21 109.3(3) . .
C19 C18 C21 108.9(3) . .
C29 C30 C31 121.3(4) . .
C29 C30 H30 119.4 . .
C31 C30 H30 119.4 . .
C38 C39 C34 122.2(4) . .
C38 C39 H39 118.9 . .
C34 C39 H39 118.9 . .
O6 C12 O5 120.7(4) . .
O6 C12 C8 120.8(4) . .
O5 C12 C8 118.4(4) . .
C4 C3 C2 110.9(4) . .
C4 C3 H3A 109.5 . .
C2 C3 H3A 109.5 . .
C4 C3 H3B 109.5 . .
C2 C3 H3B 109.5 . .
H3A C3 H3B 108.1 . .
C17 C16 C22 108.7(3) . .
C17 C16 C15 109.5(3) . .
C22 C16 C15 108.8(3) . .
C26 C25 N1 110.2(4) . .
C26 C25 H25 124.9 . .
N1 C25 H25 124.9 . .
C18 C17 C16 110.6(3) . .
C18 C17 H17A 109.5 . .
C16 C17 H17A 109.5 . .
C18 C17 H17B 109.5 . .
C16 C17 H17B 109.5 . .
H17A C17 H17B 108.1 . .
C5 C4 C11 109.3(4) . .
C5 C4 C3 108.4(4) . .
C11 C4 C3 109.3(3) . .
C4 C5 C6 110.5(4) . .
C4 C5 H5A 109.6 . .
C6 C5 H5A 109.6 . .
C4 C5 H5B 109.6 . .
C6 C5 H5B 109.6 . .
H5A C5 H5B 108.1 . .
C8 C7 C6 110.8(4) . .
C8 C7 H7A 109.5 . .
C6 C7 H7A 109.5 . .
C8 C7 H7B 109.5 . .
C6 C7 H7B 109.5 . .
H7A C7 H7B 108.1 . .
C5 C6 C7 109.5(4) . .
C5 C6 C10 109.9(4) . .
C7 C6 C10 107.9(4) . .
C6 C10 C2 110.1(4) . .
C6 C10 H10A 109.6 . .
C2 C10 H10A 109.6 . .
C6 C10 H10B 109.6 . .
C2 C10 H10B 109.6 . .
H10A C10 H10B 108.2 . .

loop_
_geom_bond_atom_site_label_1
_geom_bond_atom_site_label_2
_geom_bond_distance
_geom_bond_site_symmetry_2
Co1 O3 1.983(3) .
Co1 O4 1.994(3) .
Co1 O1 2.013(3) .
Co1 N1 2.068(3) .
Co1 O2 2.380(3) .
Co2 O5 1.998(3) 2_575
Co2 O8 2.016(3) 2_575
Co2 N4 2.048(3) 2_566
Co2 O6 2.050(4) .
Co2 O7 2.258(3) 2_575
O1 C1 1.274(5) .
O2 C1 1.244(5) .
O3 C13 1.254(4) .
O4 C13 1.260(4) 2_676
O5 C12 1.257(5) .
O5 Co2 1.998(3) 2_575
O6 C12 1.242(5) .
O8 C23 1.272(5) .
O8 Co2 2.016(3) 2_575
O7 C23 1.243(5) .
O7 Co2 2.258(3) 2_575
N1 C27 1.315(5) .
N1 C25 1.369(5) .
N4 C42 1.311(5) .
N4 C41 1.374(5) .
N4 Co2 2.048(3) 2_566
N2 C27 1.351(5) .
N2 C26 1.372(5) .
N2 C28 1.435(5) .
N3 C42 1.350(5) .
N3 C40 1.380(5) .
N3 C37 1.433(5) .
C13 O4 1.260(4) 2_676
C13 C14 1.529(5) .
C20 C23 1.515(5) .
C20 C22 1.532(5) .
C20 C24 1.534(5) .
C20 C19 1.538(5) .
C2 C1 1.524(5) .
C2 C9 1.528(5) .
C2 C3 1.535(6) .
C2 C10 1.540(6) .
C14 C21 1.532(5) .
C14 C15 1.534(5) .
C14 C24 1.538(5) .
C24 H24A 0.9700 .
C24 H24B 0.9700 .
C26 C25 1.344(6) .
C26 H26 0.9300 .
C37 C38 1.374(6) .
C37 C36 1.380(5) .
C22 C16 1.533(5) .
C22 H22A 0.9700 .
C22 H22B 0.9700 .
C40 C41 1.336(5) .
C40 H40 0.9300 .
C31 C32 1.389(6) .
C31 C30 1.394(6) .
C31 C34 1.482(5) .
C27 H27 0.9300 .
C42 H42 0.9300 .
C41 H41 0.9300 .
C36 C35 1.373(6) .
C36 H36 0.9300 .
C34 C35 1.383(6) .
C34 C39 1.385(6) .
C19 C18 1.533(5) .
C19 H19A 0.9700 .
C19 H19B 0.9700 .
C9 C8 1.539(5) .
C9 H9A 0.9700 .
C9 H9B 0.9700 .
C35 H35 0.9300 .
C28 C29 1.374(6) .
C28 C33 1.379(6) .
C21 C18 1.535(5) .
C21 H21A 0.9700 .
C21 H21B 0.9700 .
C32 C33 1.386(6) .
C32 H32 0.9300 .
C15 C16 1.534(5) .
C15 H15A 0.9700 .
C15 H15B 0.9700 .
C11 C4 1.527(6) .
C11 C8 1.539(6) .
C11 H11A 0.9700 .
C11 H11B 0.9700 .
C8 C12 1.512(5) .
C8 C7 1.521(6) .
C29 C30 1.380(6) .
C29 H29 0.9300 .
C33 H33 0.9300 .
C38 C39 1.382(6) .
C38 H38 0.9300 .
C18 C17 1.524(6) .
C30 H30 0.9300 .
C39 H39 0.9300 .
C3 C4 1.532(6) .
C3 H3A 0.9700 .
C3 H3B 0.9700 .
C16 C17 1.527(6) .
C25 H25 0.9300 .
C17 H17A 0.9700 .
C17 H17B 0.9700 .
C4 C5 1.524(8) .
C5 C6 1.524(8) .
C5 H5A 0.9700 .
C5 H5B 0.9700 .
C7 C6 1.533(7) .
C7 H7A 0.9700 .
C7 H7B 0.9700 .
C6 C10 1.535(6) .
C10 H10A 0.9700 .
C10 H10B 0.9700 .
